data_4511461
loop_
_publ_author_name
'Sun, Hao-Ling'
'Ma, Bao-Qing'
'Gao, Song'
'Batten, Stuart R.'

_publ_section_title
;
 A Novel Acentric Three-Dimensional Network with Complicated Topology
;
_journal_issue 6
_journal_name_full 'Crystal Growth &amp; Design'
_journal_page_first 1261
_journal_paper_doi 10.1021/cg060037g
_journal_volume 6
_journal_year 2006
_chemical_formula_sum 'C14 H8 Cd3 N10 O2 S6'
_chemical_formula_weight 877.86
_chemical_name_systematic
; 
 ? 
;
_space_group_IT_number 43
_symmetry_cell_setting orthorhombic
_symmetry_space_group_name_Hall 'F 2 -2d'
_symmetry_space_group_name_H-M 'F d d 2'
_atom_sites_solution_hydrogens geom
_atom_sites_solution_primary direct
_atom_sites_solution_secondary difmap
_audit_creation_method SHELXL-97
_cell_angle_alpha 90.00
_cell_angle_beta 90.00
_cell_angle_gamma 90.00
_cell_formula_units_Z 8
_cell_length_a 15.7921(3)
_cell_length_b 20.8796(2)
_cell_length_c 15.6669(4)
_cell_measurement_reflns_used 18494
_cell_measurement_temperature 293(2)
_cell_measurement_theta_max 27.485
_cell_measurement_theta_min 3.395
_cell_volume 5165.89(17)
_computing_cell_refinement 'HKL Scalepack (Otwinowski & Minor, 1997)'
_computing_data_collection 'KappaCCD (Nonius B. V., 1998)'
_computing_data_reduction 'HKL Denzo (Otwinowski & Minor, 1997) & maXus (Mackay et al., 1998)'
_computing_molecular_graphics 'Bruker SHELXTL V5.1 (Sheldrick, 1998)'
_computing_publication_material 'SHELXL-97 (Sheldrick, 1997)'
_computing_structure_refinement 'SHELXL-97 (Sheldrick, 1997)'
_computing_structure_solution 'SHELXS-97 (Sheldrick, 1997)'
_diffrn_ambient_temperature 293(2)
_diffrn_detector_area_resol_mean 0.76
_diffrn_measured_fraction_theta_full 0.998
_diffrn_measured_fraction_theta_max 0.998
_diffrn_measurement_device_type 'NONIUS KappaCCD'
_diffrn_measurement_method CCD
_diffrn_radiation_monochromator graphite
_diffrn_radiation_source 'fine-focus sealed tube'
_diffrn_radiation_type MoK\a
_diffrn_radiation_wavelength 0.71073
_diffrn_reflns_av_R_equivalents 0.0451
_diffrn_reflns_av_sigmaI/netI 0.0242
_diffrn_reflns_limit_h_max 20
_diffrn_reflns_limit_h_min -19
_diffrn_reflns_limit_k_max 27
_diffrn_reflns_limit_k_min -27
_diffrn_reflns_limit_l_max 20
_diffrn_reflns_limit_l_min -20
_diffrn_reflns_number 22441
_diffrn_reflns_theta_full 27.49
_diffrn_reflns_theta_max 27.49
_diffrn_reflns_theta_min 3.45
_exptl_absorpt_coefficient_mu 2.967
_exptl_absorpt_correction_T_max 0.641
_exptl_absorpt_correction_T_min 0.492
_exptl_absorpt_correction_type empirical
_exptl_absorpt_process_details '(Blessing, 1995, 1997)'
_exptl_crystal_colour colourless
_exptl_crystal_density_diffrn 2.257
_exptl_crystal_density_method 'not measured'
_exptl_crystal_description block
_exptl_crystal_F_000 3344
_exptl_crystal_size_max 0.3
_exptl_crystal_size_mid 0.2
_exptl_crystal_size_min 0.15
_refine_diff_density_max 0.534
_refine_diff_density_min -0.732
_refine_diff_density_rms 0.093
_refine_ls_abs_structure_details 'Flack H D (1983), Acta Cryst. A39, 876-881'
_refine_ls_abs_structure_Flack -0.02(2)
_refine_ls_extinction_coef 0.00076(3)
_refine_ls_extinction_expression Fc^*^=kFc[1+0.001xFc^2^\l^3^/sin(2\q)]^-1/4^
_refine_ls_extinction_method SHELXL
_refine_ls_goodness_of_fit_ref 1.052
_refine_ls_hydrogen_treatment mixed
_refine_ls_matrix_type full
_refine_ls_number_parameters 163
_refine_ls_number_reflns 2961
_refine_ls_number_restraints 1
_refine_ls_restrained_S_all 1.052
_refine_ls_R_factor_all 0.0222
_refine_ls_R_factor_gt 0.0199
_refine_ls_shift/su_max 0.000
_refine_ls_shift/su_mean 0.000
_refine_ls_structure_factor_coef Fsqd
_refine_ls_weighting_details 'calc w=1/[\s^2^(Fo^2^)+(0.0249P)^2^+3.4921P] where P=(Fo^2^+2Fc^2^)/3'
_refine_ls_weighting_scheme calc
_refine_ls_wR_factor_gt 0.0436
_refine_ls_wR_factor_ref 0.0444
_reflns_number_gt 2823
_reflns_number_total 2961
_reflns_threshold_expression >2sigma(I)
_cod_data_source_file cg060037gsi20060119_075600.cif
_cod_data_source_block Cd3(NCS)6(pzmo)2
_cod_depositor_comments
;
The following automatic conversions were performed:

'_symmetry_cell_setting' tag value 'Orthorhomic' was replaced with
'orthorhombic' value as specified in the replacement file
'/home/robertas/cod-tools/perl-scripts/inputs/replacement_values.lst'.

Automatic conversion script
Id: cif_fix_values 3143 2015-03-26 13:38:13Z robertas 
;
_cod_original_sg_symbol_H-M Fdd2
_cod_database_code 4511461

loop_
_symmetry_equiv_pos_as_xyz
'x, y, z'
'-x, -y, z'
'x+1/4, -y+1/4, z+1/4'
'-x+1/4, y+1/4, z+1/4'
'x, y+1/2, z+1/2'
'-x, -y+1/2, z+1/2'
'x+1/4, -y+3/4, z+3/4'
'-x+1/4, y+3/4, z+3/4'
'x+1/2, y, z+1/2'
'-x+1/2, -y, z+1/2'
'x+3/4, -y+1/4, z+3/4'
'-x+3/4, y+1/4, z+3/4'
'x+1/2, y+1/2, z'
'-x+1/2, -y+1/2, z'
'x+3/4, -y+3/4, z+1/4'
'-x+3/4, y+3/4, z+1/4'

loop_
_atom_site_label
_atom_site_type_symbol
_atom_site_fract_x
_atom_site_fract_y
_atom_site_fract_z
_atom_site_U_iso_or_equiv
_atom_site_adp_type
_atom_site_occupancy
_atom_site_symmetry_multiplicity
_atom_site_calc_flag
_atom_site_refinement_flags
Cd1 Cd 0.2500 -0.2500 0.02311(2) 0.02419(8) Uani 1 2 d S
Cd2 Cd 0.145532(11) -0.196413(9) 0.526013(11) 0.02597(7) Uani 1 1 d .
S1 S 0.25635(6) -0.09940(4) 0.55284(5) 0.03197(19) Uani 1 1 d .
S2 S 0.05807(4) -0.30597(4) 0.52506(8) 0.03488(16) Uani 1 1 d .
S3 S 0.25845(7) -0.12007(5) 0.00402(6) 0.0438(2) Uani 1 1 d .
O1 O 0.2500 -0.2500 0.43676(18) 0.0239(6) Uani 1 2 d S
O2 O 0.2500 -0.2500 -0.38991(18) 0.0268(7) Uani 1 2 d S
N1 N 0.2500 -0.2500 0.3525(2) 0.0193(8) Uani 1 2 d S
N2 N 0.2500 -0.2500 0.1762(2) 0.0245(8) Uani 1 2 d S
N3 N 0.2500 -0.2500 -0.3057(2) 0.0223(8) Uani 1 2 d S
N4 N 0.2500 -0.2500 -0.1310(3) 0.0275(9) Uani 1 2 d S
N5 N 0.3199(2) -0.08868(18) 0.3870(2) 0.0461(8) Uani 1 1 d .
N6 N -0.10621(14) -0.25616(15) 0.5250(3) 0.0431(7) Uani 1 1 d .
N7 N 0.3351(2) -0.09497(17) 0.1601(2) 0.0484(9) Uani 1 1 d .
C1 C 0.1782(2) -0.26248(17) 0.3091(2) 0.0245(7) Uani 1 1 d .
H1 H 0.1285 -0.2719 0.3383 0.029 Uiso 1 1 calc R
C2 C 0.1793(2) -0.26122(18) 0.2217(2) 0.0246(8) Uani 1 1 d .
H2 H 0.1289 -0.2684 0.1926 0.030 Uiso 1 1 calc R
C3 C 0.1872(2) -0.27870(19) -0.2632(3) 0.0307(8) Uani 1 1 d .
H3 H 0.1435 -0.2989 -0.2924 0.037 Uiso 1 1 calc R
C4 C 0.1885(3) -0.2777(2) -0.1750(3) 0.0349(10) Uani 1 1 d .
H4 H 0.1444 -0.2973 -0.1454 0.042 Uiso 1 1 calc R
C5 C 0.2932(2) -0.09393(17) 0.4556(2) 0.0305(7) Uani 1 1 d .
C6 C -0.03838(16) -0.27529(14) 0.5251(3) 0.0297(6) Uani 1 1 d .
C7 C 0.3036(2) -0.10579(17) 0.0970(2) 0.0351(8) Uani 1 1 d .

loop_
_atom_site_aniso_label
_atom_site_aniso_U_11
_atom_site_aniso_U_22
_atom_site_aniso_U_33
_atom_site_aniso_U_23
_atom_site_aniso_U_13
_atom_site_aniso_U_12
Cd1 0.01720(13) 0.04023(16) 0.01515(13) 0.000 0.000 0.00178(10)
Cd2 0.02220(10) 0.03837(12) 0.01734(10) 0.00114(11) 0.00139(9) 0.00590(8)
S1 0.0289(4) 0.0392(4) 0.0278(4) 0.0011(3) 0.0075(3) 0.0015(3)
S2 0.0203(3) 0.0398(4) 0.0446(4) -0.0033(4) 0.0013(5) 0.0035(3)
S3 0.0581(6) 0.0397(4) 0.0335(6) -0.0045(4) -0.0214(4) 0.0062(4)
O1 0.0210(14) 0.0355(18) 0.0151(14) 0.000 0.000 0.0021(12)
O2 0.0259(16) 0.043(2) 0.0119(14) 0.000 0.000 0.0092(14)
N1 0.0224(19) 0.024(2) 0.0117(17) 0.000 0.000 0.0013(16)
N2 0.025(2) 0.032(2) 0.0160(18) 0.000 0.000 -0.0020(17)
N3 0.0234(19) 0.030(2) 0.0139(18) 0.000 0.000 0.0023(18)
N4 0.024(2) 0.039(2) 0.0203(19) 0.000 0.000 -0.002(2)
N5 0.0452(18) 0.054(2) 0.0385(19) 0.0144(15) 0.0224(15) 0.0058(15)
N6 0.0206(13) 0.0640(19) 0.0448(16) 0.0010(18) -0.0001(17) 0.0029(11)
N7 0.069(2) 0.0438(19) 0.0320(19) -0.0022(14) -0.0197(17) -0.0144(17)
C1 0.0194(16) 0.0318(18) 0.0224(15) -0.0020(12) 0.0022(11) -0.0027(13)
C2 0.0197(16) 0.0333(19) 0.0207(17) -0.0046(12) -0.0022(11) 0.0000(13)
C3 0.0287(18) 0.043(2) 0.0206(16) 0.0042(14) -0.0021(13) -0.0130(16)
C4 0.0331(19) 0.049(2) 0.0228(18) 0.0052(15) 0.0021(14) -0.0124(18)
C5 0.0207(15) 0.0291(16) 0.042(2) 0.0059(14) 0.0076(14) 0.0033(12)
C6 0.0211(13) 0.0458(16) 0.0221(13) -0.0005(17) 0.0034(14) -0.0041(12)
C7 0.044(2) 0.0283(18) 0.033(2) 0.0017(14) -0.0074(16) -0.0044(15)

loop_
_atom_type_symbol
_atom_type_description
_atom_type_scat_dispersion_real
_atom_type_scat_dispersion_imag
_atom_type_scat_source
C C 0.0033 0.0016 'International Tables Vol C Tables 4.2.6.8 and 6.1.1.4'
H H 0.0000 0.0000 'International Tables Vol C Tables 4.2.6.8 and 6.1.1.4'
N N 0.0061 0.0033 'International Tables Vol C Tables 4.2.6.8 and 6.1.1.4'
O O 0.0106 0.0060 'International Tables Vol C Tables 4.2.6.8 and 6.1.1.4'
S S 0.1246 0.1234 'International Tables Vol C Tables 4.2.6.8 and 6.1.1.4'
Cd Cd -0.8075 1.2024 'International Tables Vol C Tables 4.2.6.8 and 6.1.1.4'

loop_
_geom_angle_atom_site_label_1
_geom_angle_atom_site_label_2
_geom_angle_atom_site_label_3
_geom_angle
_geom_angle_site_symmetry_1
_geom_angle_site_symmetry_3
N6 Cd1 N6 178.5(2) 9_554 6_544
N6 Cd1 N2 89.27(10) 9_554 .
N6 Cd1 N2 89.27(10) 6_544 .
N6 Cd1 N4 90.73(10) 9_554 .
N6 Cd1 N4 90.73(10) 6_544 .
N2 Cd1 N4 180.0 . .
N6 Cd1 S3 89.66(8) 9_554 14_545
N6 Cd1 S3 90.50(8) 6_544 14_545
N2 Cd1 S3 96.28(2) . 14_545
N4 Cd1 S3 83.72(2) . 14_545
N6 Cd1 S3 90.50(8) 9_554 .
N6 Cd1 S3 89.66(8) 6_544 .
N2 Cd1 S3 96.28(2) . .
N4 Cd1 S3 83.72(2) . .
S3 Cd1 S3 167.43(4) 14_545 .
N7 Cd2 N5 106.15(12) 15_445 15_445
N7 Cd2 O2 158.06(11) 15_445 1_556
N5 Cd2 O2 95.40(12) 15_445 1_556
N7 Cd2 O1 90.02(11) 15_445 .
N5 Cd2 O1 163.82(12) 15_445 .
O2 Cd2 O1 68.51(6) 1_556 .
N7 Cd2 S2 96.08(10) 15_445 .
N5 Cd2 S2 90.49(10) 15_445 .
O2 Cd2 S2 87.66(2) 1_556 .
O1 Cd2 S2 87.34(2) . .
N7 Cd2 S1 96.52(10) 15_445 .
N5 Cd2 S1 88.83(9) 15_445 .
O2 Cd2 S1 79.55(2) 1_556 .
O1 Cd2 S1 89.71(2) . .
S2 Cd2 S1 167.06(3) . .
C5 S1 Cd2 97.89(13) . .
C6 S2 Cd2 98.31(11) . .
C7 S3 Cd1 95.97(13) . .
N1 O1 Cd2 125.05(6) . 14_545
N1 O1 Cd2 125.05(6) . .
Cd2 O1 Cd2 109.90(11) 14_545 .
N3 O2 Cd2 123.46(6) . 14_544
N3 O2 Cd2 123.46(6) . 1_554
Cd2 O2 Cd2 113.09(11) 14_544 1_554
O1 N1 C1 120.3(2) . .
O1 N1 C1 120.3(2) . 14_545
C1 N1 C1 119.4(4) . 14_545
C2 N2 C2 116.0(4) 14_545 .
C2 N2 Cd1 122.0(2) 14_545 .
C2 N2 Cd1 122.0(2) . .
O2 N3 C3 119.9(2) . 14_545
O2 N3 C3 119.9(2) . .
C3 N3 C3 120.3(4) 14_545 .
C4 N4 C4 117.3(5) . 14_545
C4 N4 Cd1 121.3(2) . .
C4 N4 Cd1 121.3(2) 14_545 .
C5 N5 Cd2 161.2(3) . 7_544
C6 N6 Cd1 162.8(3) . 9_455
C7 N7 Cd2 168.7(3) . 7_544
N1 C1 C2 119.4(4) . .
N2 C2 C1 122.9(4) . .
N3 C3 C4 118.7(4) . .
N4 C4 C3 122.5(4) . .
N5 C5 S1 178.5(4) . .
N6 C6 S2 177.6(3) . .
N7 C7 S3 178.7(4) . .

loop_
_geom_bond_atom_site_label_1
_geom_bond_atom_site_label_2
_geom_bond_distance
_geom_bond_site_symmetry_2
Cd1 N6 2.274(2) 9_554
Cd1 N6 2.274(2) 6_544
Cd1 N2 2.399(4) .
Cd1 N4 2.415(4) .
Cd1 S3 2.7327(10) 14_545
Cd1 S3 2.7327(10) .
Cd2 N7 2.227(3) 15_445
Cd2 N5 2.233(3) 15_445
Cd2 O2 2.3893(15) 1_556
Cd2 O1 2.4349(17) .
Cd2 S2 2.6723(8) .
Cd2 S1 2.7098(9) .
S1 C5 1.635(4) .
S2 C6 1.652(3) .
S3 C7 1.649(4) .
O1 N1 1.320(4) .
O1 Cd2 2.4349(17) 14_545
O2 N3 1.320(5) .
O2 Cd2 2.3893(15) 14_544
O2 Cd2 2.3893(15) 1_554
N1 C1 1.347(4) .
N1 C1 1.347(4) 14_545
N2 C2 1.346(4) 14_545
N2 C2 1.346(4) .
N3 C3 1.336(4) 14_545
N3 C3 1.336(4) .
N4 C4 1.325(5) .
N4 C4 1.325(5) 14_545
N5 C5 1.160(5) .
N5 Cd2 2.233(3) 7_544
N6 C6 1.143(4) .
N6 Cd1 2.274(2) 9_455
N7 C7 1.129(5) .
N7 Cd2 2.227(3) 7_544
C1 C2 1.370(4) .
C3 C4 1.382(4) .
